data_1568978
loop_
_publ_author_name
'Oberdorf, Kai'
'Hanft, Anna'
'Xie, Xiulan'
'Bickelhaupt, F. Matthias'
'Poater, Jordi'
'Lichtenberg, Crispin'

_publ_section_title
;
 Insertion of CO<sub>2</sub> and CS<sub>2</sub> into Bi-N bonds enables
 catalyzed CH-activation and light-induced bismuthinidene transfer.
;
_journal_issue 19
_journal_name_full 'Chemical science'
_journal_page_first 5214
_journal_page_last 5219
_journal_paper_doi 10.1039/d3sc01635h
_journal_volume 14
_journal_year 2023
_chemical_absolute_configuration unk
_chemical_formula_moiety 'C52 H50 Bi3 F9 N4 O17 S3'
_chemical_formula_sum 'C52 H50 Bi3 F9 N4 O17 S3'
_chemical_formula_weight 1897.08
_space_group_crystal_system orthorhombic
_space_group_IT_number 19
_space_group_name_Hall 'P 2ac 2ab'
_space_group_name_H-M_alt 'P 21 21 21'
_atom_sites_solution_hydrogens geom
_atom_sites_solution_primary dual
_atom_sites_solution_secondary difmap
_audit_creation_method SHELXL-2018/3
_audit_update_record
;
2022-11-30 deposited with the CCDC.	2023-04-21 downloaded from the CCDC.
;
_cell_angle_alpha 90
_cell_angle_beta 90
_cell_angle_gamma 90
_cell_formula_units_Z 4
_cell_length_a 13.745(4)
_cell_length_b 17.557(5)
_cell_length_c 25.813(10)
_cell_measurement_reflns_used 9141
_cell_measurement_temperature 100(2)
_cell_measurement_theta_max 24.98
_cell_measurement_theta_min 2.45
_cell_volume 6229(4)
_computing_cell_refinement 'Saint+ ver. V8.38A (Bruker AXS)'
_computing_data_collection 'APEX2 ver. 2014.9 (Bruker AXS)'
_computing_data_reduction 'Saint+ ver. V8.38A (Bruker AXS)'
_computing_molecular_graphics 'ShelXLe (Huebschle et all, 2011)'
_computing_publication_material 'SHELXL-2018/3 (Sheldrick, 2018)'
_computing_structure_refinement 'SHELXL-2018/3 (Sheldrick, 2018)'
_computing_structure_solution 'SHELXT (Sheldrick, 2014)'
_diffrn_ambient_temperature 100(2)
_diffrn_detector 'CMOS area detector (Photon 100)'
_diffrn_detector_area_resol_mean 10.24
_diffrn_measured_fraction_theta_full 0.999
_diffrn_measured_fraction_theta_max 0.999
_diffrn_measurement_device_type 'Bruker D8 Quest'
_diffrn_measurement_method '\f and \w scans'
_diffrn_radiation_monochromator 'multi-layer mirror'
_diffrn_radiation_type MoK\a
_diffrn_radiation_wavelength 0.71073
_diffrn_reflns_av_R_equivalents 0.0484
_diffrn_reflns_av_unetI/netI 0.0365
_diffrn_reflns_Laue_measured_fraction_full 0.999
_diffrn_reflns_Laue_measured_fraction_max 0.999
_diffrn_reflns_limit_h_max 16
_diffrn_reflns_limit_h_min -16
_diffrn_reflns_limit_k_max 20
_diffrn_reflns_limit_k_min -20
_diffrn_reflns_limit_l_max 30
_diffrn_reflns_limit_l_min -28
_diffrn_reflns_number 80096
_diffrn_reflns_point_group_measured_fraction_full 0.997
_diffrn_reflns_point_group_measured_fraction_max 0.997
_diffrn_reflns_theta_full 25.019
_diffrn_reflns_theta_max 25.019
_diffrn_reflns_theta_min 1.958
_diffrn_source 'microfocus sealed tube (Incoatec ImS)'
_exptl_absorpt_coefficient_mu 8.651
_exptl_absorpt_correction_T_max 0.4286
_exptl_absorpt_correction_T_min 0.2850
_exptl_absorpt_correction_type multi-scan
_exptl_absorpt_process_details 'SadAbs 2016/2 (Bruker AXS)'
_exptl_crystal_colour colourless
_exptl_crystal_density_diffrn 2.023
_exptl_crystal_description needle
_exptl_crystal_F_000 3616
_exptl_crystal_size_max 0.294
_exptl_crystal_size_mid 0.064
_exptl_crystal_size_min 0.061
_refine_diff_density_max 1.116
_refine_diff_density_min -0.544
_refine_diff_density_rms 0.097
_refine_ls_abs_structure_details
;
 Flack x determined using 4413 quotients [(I+)-(I-)]/[(I+)+(I-)]
 (Parsons, Flack and Wagner, Acta Cryst. B69 (2013) 249-259).
;
_refine_ls_abs_structure_Flack -0.006(3)
_refine_ls_extinction_method none
_refine_ls_goodness_of_fit_ref 1.028
_refine_ls_hydrogen_treatment constr
_refine_ls_matrix_type full
_refine_ls_number_parameters 846
_refine_ls_number_reflns 10980
_refine_ls_number_restraints 978
_refine_ls_restrained_S_all 1.072
_refine_ls_R_factor_all 0.0263
_refine_ls_R_factor_gt 0.0231
_refine_ls_shift/su_max 0.001
_refine_ls_shift/su_mean 0.000
_refine_ls_structure_factor_coef Fsqd
_refine_ls_weighting_details 'w=1/[\s^2^(Fo^2^)+(0.0293P)^2^] where P=(Fo^2^+2Fc^2^)/3'
_refine_ls_weighting_scheme calc
_refine_ls_wR_factor_gt 0.0541
_refine_ls_wR_factor_ref 0.0552
_reflns_Friedel_coverage 0.811
_reflns_Friedel_fraction_full 0.995
_reflns_Friedel_fraction_max 0.995
_reflns_number_gt 10288
_reflns_number_total 10980
_reflns_threshold_expression 'I > 2\s(I)'
_cod_data_source_file d3sc01635h2.cif
_cod_data_source_block 2-H
_cod_depositor_comments 'Adding full bibliography for 1568978--1568980.cif.'
_cod_original_cell_volume 6229(3)
_cod_database_code 1568978
_shelx_shelxl_version_number 2018/3
_shelx_space_group_comment
;
The symmetry employed for this shelxl refinement is uniquely defined
by the following loop, which should always be used as a source of
symmetry information in preference to the above space-group names.
They are only intended as comments.
;
_shelx_estimated_absorpt_t_min 0.185
_shelx_estimated_absorpt_t_max 0.620

loop_
_space_group_symop_operation_xyz
'x, y, z'
'-x+1/2, -y, z+1/2'
'-x, y+1/2, -z+1/2'
'x+1/2, -y+1/2, -z'

loop_
_atom_site_label
_atom_site_type_symbol
_atom_site_fract_x
_atom_site_fract_y
_atom_site_fract_z
_atom_site_U_iso_or_equiv
_atom_site_adp_type
_atom_site_occupancy
_atom_site_site_symmetry_order
_atom_site_calc_flag
_atom_site_refinement_flags_posn
_atom_site_refinement_flags_adp
_atom_site_refinement_flags_occupancy
_atom_site_disorder_assembly
_atom_site_disorder_group
Bi1 Bi 0.73314(2) 0.49288(2) 0.76216(2) 0.02349(8) Uani 1 1 d . . . . .
Bi2 Bi 0.60130(2) 0.24393(2) 0.70383(2) 0.02763(8) Uani 1 1 d . . . . .
Bi3 Bi 0.41399(2) 0.47719(2) 0.66293(2) 0.02440(8) Uani 1 1 d . . . . .
N1 N 0.6948(4) 0.5775(3) 0.6447(2) 0.0218(14) Uani 1 1 d . . . . .
N2 N 0.8174(5) 0.3139(3) 0.6606(2) 0.0229(14) Uani 1 1 d . . . . .
N3 N 0.5087(5) 0.3606(4) 0.5678(2) 0.0256(15) Uani 1 1 d . . . . .
C1 C 0.7913(6) 0.5960(4) 0.7266(3) 0.0234(17) Uani 1 1 d . . . . .
C2 C 0.8577(6) 0.6418(4) 0.7541(3) 0.0297(19) Uani 1 1 d . . . . .
H2 H 0.878306 0.626264 0.787621 0.036 Uiso 1 1 calc R U . . .
C3 C 0.8928(6) 0.7077(5) 0.7338(3) 0.0327(19) Uani 1 1 d . . . . .
H3 H 0.938139 0.737308 0.752958 0.039 Uiso 1 1 calc R U . . .
C4 C 0.8633(6) 0.7314(5) 0.6861(3) 0.034(2) Uani 1 1 d . . . . .
H4 H 0.887603 0.777762 0.672180 0.041 Uiso 1 1 calc R U . . .
C5 C 0.7972(6) 0.6878(4) 0.6576(3) 0.0294(19) Uani 1 1 d . . . . .
H5 H 0.777501 0.704354 0.624206 0.035 Uiso 1 1 calc R U . . .
C6 C 0.7602(6) 0.6204(4) 0.6777(3) 0.0252(18) Uani 1 1 d . . . . .
C7 C 0.7115(6) 0.5835(4) 0.5900(3) 0.0247(17) Uani 1 1 d . . . . .
C8 C 0.7957(6) 0.5503(4) 0.5698(3) 0.0275(18) Uani 1 1 d . . . . .
H8 H 0.837399 0.521209 0.591486 0.033 Uiso 1 1 calc R U . . .
C9 C 0.8177(6) 0.5604(5) 0.5180(4) 0.038(2) Uani 1 1 d . . . . .
H9 H 0.875085 0.538326 0.503941 0.045 Uiso 1 1 calc R U . . .
C10 C 0.7583(7) 0.6012(6) 0.4874(3) 0.046(3) Uani 1 1 d . . . . .
H10 H 0.774122 0.607745 0.451877 0.056 Uiso 1 1 calc R U . . .
C11 C 0.6748(9) 0.6338(6) 0.5067(4) 0.052(3) Uani 1 1 d . . . . .
H11 H 0.633641 0.662495 0.484528 0.062 Uiso 1 1 calc R U . . .
C12 C 0.6501(6) 0.6247(5) 0.5596(3) 0.037(2) Uani 1 1 d . . . . .
H12 H 0.592585 0.646673 0.573467 0.044 Uiso 1 1 calc R U . . .
C13 C 0.6211(5) 0.5330(4) 0.6618(3) 0.0222(16) Uani 1 1 d . . . . .
O1 O 0.6080(3) 0.5200(3) 0.71040(17) 0.0251(11) Uani 1 1 d . . . . .
O2 O 0.5641(3) 0.5042(3) 0.62829(18) 0.0243(11) Uani 1 1 d . . . . .
C14 C 0.7360(6) 0.1877(4) 0.6775(3) 0.0269(18) Uani 1 1 d . . . . .
C15 C 0.7453(6) 0.1084(4) 0.6786(3) 0.035(2) Uani 1 1 d . . . . .
H15 H 0.691726 0.078363 0.689733 0.042 Uiso 1 1 calc R U . . .
C16 C 0.8302(7) 0.0728(5) 0.6641(4) 0.039(2) Uani 1 1 d . . . . .
H16 H 0.833969 0.018797 0.663990 0.046 Uiso 1 1 calc R U . . .
C17 C 0.9101(8) 0.1158(5) 0.6495(3) 0.042(2) Uani 1 1 d . . . . .
H17 H 0.969002 0.091371 0.639835 0.050 Uiso 1 1 calc R U . . .
C18 C 0.9038(6) 0.1941(4) 0.6492(3) 0.0314(19) Uani 1 1 d . . . . .
H18 H 0.959009 0.223480 0.639645 0.038 Uiso 1 1 calc R U . . .
C19 C 0.8174(6) 0.2310(4) 0.6627(3) 0.0231(16) Uani 1 1 d . . . . .
C20 C 0.8781(5) 0.3480(4) 0.6210(3) 0.0227(17) Uani 1 1 d . . . . .
C21 C 0.8544(6) 0.3361(4) 0.5701(3) 0.0271(18) Uani 1 1 d . . . . .
H21 H 0.797746 0.308013 0.561281 0.032 Uiso 1 1 calc R U . . .
C22 C 0.9138(6) 0.3654(5) 0.5319(3) 0.0328(19) Uani 1 1 d . . . . .
H22 H 0.897807 0.357098 0.496495 0.039 Uiso 1 1 calc R U . . .
C23 C 0.9957(7) 0.4064(5) 0.5444(3) 0.039(2) Uani 1 1 d . . . . .
H23 H 1.035926 0.426714 0.517792 0.047 Uiso 1 1 calc R U . . .
C24 C 1.0189(6) 0.4178(5) 0.5954(3) 0.037(2) Uani 1 1 d . . . . .
H24 H 1.075418 0.446305 0.604057 0.045 Uiso 1 1 calc R U . . .
C25 C 0.9618(6) 0.3886(5) 0.6344(3) 0.0305(19) Uani 1 1 d . . . . .
H25 H 0.978876 0.395921 0.669683 0.037 Uiso 1 1 calc R U . . .
C26 C 0.7700(6) 0.3580(4) 0.6941(3) 0.0226(17) Uani 1 1 d . . . . .
O3 O 0.7081(4) 0.3330(3) 0.72628(19) 0.0254(12) Uani 1 1 d . . . . .
O4 O 0.7864(4) 0.4308(3) 0.69223(19) 0.0237(12) Uani 1 1 d . . . . .
C27 C 0.3686(5) 0.4506(4) 0.5824(3) 0.0255(18) Uani 1 1 d . . . . .
C28 C 0.2886(6) 0.4856(5) 0.5606(3) 0.0334(19) Uani 1 1 d . . . . .
H28 H 0.256090 0.524250 0.579619 0.040 Uiso 1 1 calc R U . . .
C29 C 0.2542(6) 0.4665(5) 0.5121(3) 0.035(2) Uani 1 1 d . . . . .
H29 H 0.197933 0.491008 0.498715 0.041 Uiso 1 1 calc R U . . .
C30 C 0.3010(6) 0.4121(5) 0.4833(4) 0.040(2) Uani 1 1 d . . . . .
H30 H 0.277458 0.398558 0.449900 0.048 Uiso 1 1 calc R U . . .
C31 C 0.3843(6) 0.3766(5) 0.5036(3) 0.035(2) Uani 1 1 d . . . . .
H31 H 0.416398 0.338289 0.484092 0.042 Uiso 1 1 calc R U . . .
C32 C 0.4204(6) 0.3969(4) 0.5521(3) 0.0275(18) Uani 1 1 d . . . . .
C33 C 0.5797(6) 0.3454(5) 0.5269(3) 0.0290(18) Uani 1 1 d . . . . .
C34 C 0.6005(6) 0.2733(5) 0.5119(3) 0.0336(19) Uani 1 1 d . . . . .
H34 H 0.571326 0.231349 0.529261 0.040 Uiso 1 1 calc R U . . .
C35 C 0.6640(6) 0.2608(5) 0.4715(3) 0.041(2) Uani 1 1 d . . . . .
H35 H 0.677681 0.210229 0.460618 0.049 Uiso 1 1 calc R U . . .
C36 C 0.7084(7) 0.3223(5) 0.4463(4) 0.043(2) Uani 1 1 d . . . . .
H36 H 0.754087 0.313658 0.419291 0.052 Uiso 1 1 calc R U . . .
C37 C 0.6849(6) 0.3958(5) 0.4612(3) 0.037(2) Uani 1 1 d . . . . .
H37 H 0.712464 0.438033 0.443531 0.045 Uiso 1 1 calc R U . . .
C38 C 0.6206(6) 0.4076(5) 0.5024(3) 0.033(2) Uani 1 1 d . . . . .
H38 H 0.605126 0.457791 0.513419 0.040 Uiso 1 1 calc R U . . .
C39 C 0.5321(6) 0.3410(4) 0.6173(3) 0.0261(18) Uani 1 1 d . . . . .
O5 O 0.4754(4) 0.3586(3) 0.6550(2) 0.0288(13) Uani 1 1 d . . . . .
O6 O 0.6076(4) 0.3007(3) 0.6248(2) 0.0290(13) Uani 1 1 d . . . . .
S1_1 S 0.95579(14) 0.40802(11) 0.80036(8) 0.0316(5) Uani 1 1 d D U . . .
O1_1 O 0.9066(4) 0.4781(2) 0.78720(19) 0.0373(13) Uani 1 1 d D U . . .
O2_1 O 1.0593(3) 0.4128(3) 0.7986(2) 0.0395(14) Uani 1 1 d D U . . .
O3_1 O 0.9142(4) 0.3418(3) 0.7760(2) 0.0460(16) Uani 1 1 d D U . . .
C1_1 C 0.9266(4) 0.3964(3) 0.8683(2) 0.0446(17) Uani 1 1 d D U . . .
F1_1 F 0.9571(4) 0.3300(3) 0.8858(2) 0.0622(16) Uani 1 1 d D U . . .
F2_1 F 0.8309(4) 0.3997(4) 0.8746(2) 0.077(2) Uani 1 1 d D U . . .
F3_1 F 0.9665(4) 0.4520(3) 0.8957(2) 0.0667(17) Uani 1 1 d D U . . .
S1_2 S 0.44192(17) 0.10993(13) 0.65447(9) 0.0427(6) Uani 1 1 d D U . . .
O1_2 O 0.5126(4) 0.1107(4) 0.6956(2) 0.0654(19) Uani 1 1 d D U . . .
O2_2 O 0.4484(6) 0.1742(3) 0.6208(3) 0.087(3) Uani 1 1 d D U . . .
O3_2 O 0.3456(3) 0.0909(3) 0.6714(2) 0.0439(15) Uani 1 1 d D U . . .
C1_2 C 0.4783(4) 0.0296(4) 0.6151(2) 0.0528(18) Uani 1 1 d D U . . .
F1_2 F 0.4188(5) 0.0239(4) 0.5752(2) 0.091(2) Uani 1 1 d D U . . .
F2_2 F 0.4742(5) -0.0337(3) 0.6424(3) 0.090(2) Uani 1 1 d D U . . .
F3_2 F 0.5673(4) 0.0371(4) 0.5971(2) 0.0768(19) Uani 1 1 d D U . . .
S1_3 S 0.41733(17) 0.68592(12) 0.66558(9) 0.0422(5) Uani 1 1 d D U . . .
O1_3 O 0.4108(5) 0.6172(3) 0.6353(2) 0.0495(15) Uani 1 1 d D U . . .
O2_3 O 0.5137(3) 0.7133(4) 0.6751(3) 0.066(2) Uani 1 1 d D U . . .
O3_3 O 0.3538(4) 0.6858(3) 0.71013(18) 0.0420(14) Uani 1 1 d D U . . .
C1_3 C 0.3629(4) 0.7571(3) 0.6237(2) 0.0565(18) Uani 1 1 d D U . . .
F1_3 F 0.3617(5) 0.8239(3) 0.6471(2) 0.0758(19) Uani 1 1 d D U . . .
F2_3 F 0.2724(4) 0.7388(3) 0.6116(2) 0.0716(17) Uani 1 1 d D U . . .
F3_3 F 0.4117(5) 0.7631(4) 0.5798(2) 0.095(2) Uani 1 1 d D U . . .
O1_4 O 0.6721(8) 0.8501(6) 0.4968(4) 0.099(2) Uani 1 1 d . U . . .
C1_4 C 0.5523(10) 0.8554(8) 0.4361(5) 0.083(3) Uani 1 1 d . U . . .
H1A_4 H 0.481923 0.858747 0.430442 0.125 Uiso 1 1 calc R U . . .
H1B_4 H 0.578106 0.810941 0.417667 0.125 Uiso 1 1 calc R U . . .
H1C_4 H 0.583702 0.901644 0.423016 0.125 Uiso 1 1 calc R U . . .
C2_4 C 0.5718(11) 0.8476(8) 0.4912(5) 0.088(3) Uani 1 1 d . U . . .
H2A_4 H 0.540971 0.889686 0.510751 0.105 Uiso 1 1 calc R U . . .
H2AB_4 H 0.545906 0.798649 0.504323 0.105 Uiso 1 1 calc R U . . .
C3_4 C 0.7073(12) 0.8459(10) 0.5499(6) 0.110(3) Uani 1 1 d . U . . .
H3A_4 H 0.682994 0.799227 0.567148 0.132 Uiso 1 1 calc R U . . .
H3AB_4 H 0.685635 0.890804 0.570011 0.132 Uiso 1 1 calc R U . . .
C4_4 C 0.8227(12) 0.8441(10) 0.5454(7) 0.125(5) Uani 1 1 d . U . . .
H4A_4 H 0.851530 0.861108 0.578128 0.188 Uiso 1 1 calc R U . . .
H4B_4 H 0.843524 0.878144 0.517373 0.188 Uiso 1 1 calc R U . . .
H4C_4 H 0.844250 0.792094 0.537815 0.188 Uiso 1 1 calc R U . . .
O1_5 O 0.8000(11) 0.1063(8) 0.2848(6) 0.042(2) Uani 0.572(9) 1 d . U P A 1
C1_5 C 0.7297(14) 0.2009(12) 0.3410(8) 0.044(4) Uani 0.572(9) 1 d . U P A 1
H1A_5 H 0.667981 0.219251 0.355293 0.065 Uiso 0.572(9) 1 calc R U P A 1
H1B_5 H 0.760473 0.241649 0.320855 0.065 Uiso 0.572(9) 1 calc R U P A 1
H1C_5 H 0.772964 0.185676 0.369332 0.065 Uiso 0.572(9) 1 calc R U P A 1
C2_5 C 0.7107(12) 0.1329(10) 0.3060(7) 0.044(2) Uani 0.572(9) 1 d . U P A 1
H2A_5 H 0.679459 0.091637 0.326210 0.053 Uiso 0.572(9) 1 calc R U P A 1
H2AB_5 H 0.665999 0.147784 0.277726 0.053 Uiso 0.572(9) 1 calc R U P A 1
C3_5 C 0.8410(14) 0.1501(10) 0.2445(6) 0.045(2) Uani 0.572(9) 1 d . U P A 1
H3A_5 H 0.911593 0.154132 0.251624 0.054 Uiso 0.572(9) 1 calc R U P A 1
H3AB_5 H 0.813925 0.202182 0.247652 0.054 Uiso 0.572(9) 1 calc R U P A 1
C4_5 C 0.8307(15) 0.1274(11) 0.1893(7) 0.054(3) Uani 0.572(9) 1 d . U P A 1
H4A_5 H 0.878369 0.155080 0.168266 0.081 Uiso 0.572(9) 1 calc R U P A 1
H4B_5 H 0.764875 0.139615 0.177250 0.081 Uiso 0.572(9) 1 calc R U P A 1
H4C_5 H 0.841946 0.072503 0.185953 0.081 Uiso 0.572(9) 1 calc R U P A 1
O1_15 O 0.8226(15) 0.1279(11) 0.2873(9) 0.044(2) Uani 0.428(9) 1 d . U P A 2
C1_15 C 0.694(2) 0.1909(17) 0.3343(11) 0.044(4) Uani 0.428(9) 1 d . U P A 2
H1A_15 H 0.665594 0.240621 0.342211 0.066 Uiso 0.428(9) 1 calc R U P A 2
H1B_15 H 0.707874 0.163638 0.366605 0.066 Uiso 0.428(9) 1 calc R U P A 2
H1C_15 H 0.648824 0.161145 0.313199 0.066 Uiso 0.428(9) 1 calc R U P A 2
C2_15 C 0.7863(16) 0.2019(13) 0.3052(9) 0.044(2) Uani 0.428(9) 1 d . U P A 2
H2A_15 H 0.774695 0.235699 0.275118 0.053 Uiso 0.428(9) 1 calc R U P A 2
H2AB_15 H 0.835308 0.226392 0.327850 0.053 Uiso 0.428(9) 1 calc R U P A 2
C3_15 C 0.7889(17) 0.1064(13) 0.2353(8) 0.045(2) Uani 0.428(9) 1 d . U P A 2
H3A_15 H 0.745146 0.144394 0.219235 0.054 Uiso 0.428(9) 1 calc R U P A 2
H3AB_15 H 0.760410 0.054694 0.233580 0.054 Uiso 0.428(9) 1 calc R U P A 2
C4_15 C 0.9002(19) 0.1108(14) 0.2146(9) 0.055(4) Uani 0.428(9) 1 d . U P A 2
H4A_15 H 0.905751 0.151532 0.188795 0.083 Uiso 0.428(9) 1 calc R U P A 2
H4B_15 H 0.918128 0.062095 0.198775 0.083 Uiso 0.428(9) 1 calc R U P A 2
H4C_15 H 0.943817 0.121563 0.243725 0.083 Uiso 0.428(9) 1 calc R U P A 2
N1_6 N 0.2309(6) 0.5343(6) 0.6756(3) 0.062(2) Uani 1 1 d . U . . .
C1_6 C 0.1774(8) 0.5796(8) 0.6893(4) 0.068(3) Uani 1 1 d . U . . .
C2_6 C 0.1093(10) 0.6392(9) 0.7063(5) 0.099(4) Uani 1 1 d . U . . .
H2A_6 H 0.049851 0.615512 0.719686 0.148 Uiso 1 1 calc R U . . .
H2B_6 H 0.092975 0.672109 0.676856 0.148 Uiso 1 1 calc R U . . .
H2C_6 H 0.139654 0.669782 0.733630 0.148 Uiso 1 1 calc R U . . .

loop_
_atom_site_aniso_label
_atom_site_aniso_U_11
_atom_site_aniso_U_22
_atom_site_aniso_U_33
_atom_site_aniso_U_23
_atom_site_aniso_U_13
_atom_site_aniso_U_12
Bi1 0.02543(16) 0.01820(15) 0.02683(14) -0.00410(12) 0.00213(12) -0.00087(12)
Bi2 0.02633(16) 0.01726(15) 0.03929(17) 0.00656(13) -0.00104(13) -0.00459(13)
Bi3 0.01663(14) 0.02752(16) 0.02905(14) -0.00104(13) 0.00306(12) -0.00089(12)
N1 0.022(3) 0.017(3) 0.026(3) 0.000(3) 0.006(3) -0.005(3)
N2 0.030(4) 0.014(3) 0.025(3) -0.005(3) -0.001(3) 0.000(3)
N3 0.023(4) 0.032(4) 0.022(3) -0.003(3) 0.000(3) 0.002(3)
C1 0.024(4) 0.016(4) 0.030(4) -0.004(3) 0.005(3) 0.003(3)
C2 0.021(4) 0.022(4) 0.046(5) -0.009(4) 0.002(4) -0.001(3)
C3 0.019(4) 0.027(4) 0.051(5) -0.012(4) 0.000(4) -0.003(4)
C4 0.026(5) 0.019(4) 0.058(6) -0.014(4) 0.013(4) -0.005(4)
C5 0.030(5) 0.020(4) 0.038(5) -0.002(4) 0.003(4) 0.000(3)
C6 0.018(4) 0.022(4) 0.035(5) -0.009(3) 0.008(3) -0.002(3)
C7 0.031(5) 0.017(4) 0.027(4) -0.003(3) -0.001(3) -0.006(3)
C8 0.023(4) 0.026(4) 0.033(4) 0.001(4) 0.008(3) -0.005(3)
C9 0.028(5) 0.036(5) 0.049(6) 0.007(4) 0.012(4) -0.003(4)
C10 0.057(7) 0.051(6) 0.031(5) 0.001(4) 0.018(5) -0.010(5)
C11 0.057(7) 0.057(7) 0.041(6) 0.015(5) -0.002(5) -0.002(6)
C12 0.029(5) 0.040(5) 0.041(5) 0.006(4) 0.001(4) -0.003(4)
C13 0.018(4) 0.016(4) 0.032(4) -0.005(3) 0.007(3) 0.000(3)
O1 0.022(3) 0.027(3) 0.025(3) -0.003(2) 0.005(2) -0.007(2)
O2 0.022(3) 0.024(3) 0.026(3) -0.002(2) 0.004(2) -0.004(2)
C14 0.027(4) 0.012(4) 0.041(5) -0.001(3) -0.013(4) 0.009(3)
C15 0.034(5) 0.017(4) 0.054(6) 0.002(4) -0.014(4) 0.000(4)
C16 0.044(6) 0.014(4) 0.059(6) -0.003(4) -0.017(5) -0.001(4)
C17 0.044(6) 0.027(5) 0.055(6) -0.011(4) -0.017(5) 0.017(5)
C18 0.032(5) 0.028(4) 0.035(4) -0.005(4) -0.006(4) 0.004(4)
C19 0.030(4) 0.015(4) 0.025(4) -0.007(3) -0.004(3) 0.002(3)
C20 0.014(4) 0.015(4) 0.039(5) -0.004(3) 0.006(3) -0.003(3)
C21 0.021(4) 0.025(4) 0.035(5) -0.009(4) 0.002(3) -0.001(3)
C22 0.023(5) 0.040(5) 0.035(4) -0.002(4) 0.004(4) 0.004(4)
C23 0.036(5) 0.044(6) 0.038(5) -0.002(4) 0.015(4) 0.002(4)
C24 0.029(5) 0.037(5) 0.046(5) -0.007(4) 0.005(4) -0.009(4)
C25 0.031(5) 0.029(5) 0.031(4) -0.003(4) -0.001(4) -0.001(4)
C26 0.022(4) 0.026(4) 0.020(4) -0.001(3) -0.007(3) -0.001(3)
O3 0.028(3) 0.021(3) 0.028(3) 0.002(2) 0.005(2) -0.003(2)
O4 0.031(3) 0.013(3) 0.027(3) -0.006(2) 0.005(2) -0.002(2)
C27 0.021(4) 0.028(4) 0.028(4) 0.002(3) -0.002(3) -0.004(3)
C28 0.028(5) 0.038(5) 0.034(4) 0.002(4) 0.003(3) 0.001(4)
C29 0.017(4) 0.045(5) 0.042(5) 0.010(4) -0.003(4) -0.001(4)
C30 0.030(5) 0.047(6) 0.043(5) 0.006(5) -0.015(4) -0.002(4)
C31 0.029(5) 0.045(5) 0.033(5) -0.003(4) -0.002(4) 0.002(4)
C32 0.025(5) 0.024(4) 0.033(4) 0.005(3) 0.002(4) -0.001(4)
C33 0.025(5) 0.031(4) 0.031(4) -0.008(4) -0.002(4) 0.005(4)
C34 0.030(5) 0.038(5) 0.033(4) -0.008(4) -0.006(4) -0.003(4)
C35 0.044(5) 0.035(5) 0.042(5) -0.016(4) -0.005(4) 0.007(4)
C36 0.034(6) 0.050(6) 0.045(5) -0.015(5) 0.000(4) 0.006(5)
C37 0.030(5) 0.042(5) 0.041(5) -0.001(4) 0.005(4) -0.004(4)
C38 0.031(5) 0.031(5) 0.037(5) -0.008(4) 0.003(4) -0.002(4)
C39 0.029(5) 0.021(4) 0.029(4) -0.001(3) -0.002(4) -0.002(4)
O5 0.033(3) 0.021(3) 0.032(3) 0.004(2) 0.000(3) -0.006(2)
O6 0.030(3) 0.024(3) 0.033(3) -0.001(2) -0.006(2) 0.003(3)
S1_1 0.0289(11) 0.0236(10) 0.0424(12) 0.0038(9) -0.0015(9) 0.0017(9)
O1_1 0.035(3) 0.031(3) 0.045(3) 0.002(2) -0.003(3) 0.004(3)
O2_1 0.034(3) 0.022(3) 0.062(4) 0.002(3) 0.006(3) 0.000(2)
O3_1 0.049(4) 0.031(3) 0.057(4) -0.010(3) -0.018(3) 0.001(3)
C1_1 0.047(3) 0.038(3) 0.048(4) 0.003(3) 0.004(3) 0.002(3)
F1_1 0.083(4) 0.050(3) 0.053(3) 0.019(3) 0.010(3) 0.012(3)
F2_1 0.054(3) 0.093(5) 0.084(4) 0.016(4) 0.027(3) 0.003(3)
F3_1 0.091(4) 0.052(3) 0.057(3) -0.013(3) -0.002(3) -0.003(3)
S1_2 0.0412(13) 0.0353(12) 0.0518(14) -0.0120(11) 0.0167(11) -0.0207(10)
O1_2 0.051(4) 0.080(4) 0.065(4) -0.037(3) 0.010(3) -0.016(3)
O2_2 0.105(6) 0.046(4) 0.111(6) 0.012(4) 0.060(5) -0.008(4)
O3_2 0.043(3) 0.042(3) 0.046(3) 0.001(3) 0.011(3) -0.010(3)
C1_2 0.049(3) 0.052(4) 0.057(4) -0.016(3) 0.000(3) -0.010(3)
F1_2 0.086(4) 0.120(5) 0.069(4) -0.052(4) -0.020(3) 0.005(4)
F2_2 0.098(5) 0.045(4) 0.125(5) 0.001(3) 0.017(4) 0.020(3)
F3_2 0.055(3) 0.099(5) 0.076(4) -0.030(4) 0.022(3) 0.000(3)
S1_3 0.0484(14) 0.0339(12) 0.0444(12) 0.0027(10) 0.0008(11) 0.0169(11)
O1_3 0.066(4) 0.038(3) 0.045(3) 0.001(3) 0.006(3) 0.018(3)
O2_3 0.036(4) 0.081(5) 0.082(5) 0.000(4) -0.003(3) 0.008(3)
O3_3 0.045(3) 0.042(3) 0.039(3) -0.003(3) 0.001(3) 0.006(3)
C1_3 0.065(3) 0.042(3) 0.062(4) 0.009(3) -0.004(3) 0.010(3)
F1_3 0.092(5) 0.034(3) 0.101(5) 0.003(3) -0.010(4) 0.007(3)
F2_3 0.075(4) 0.057(4) 0.083(4) 0.007(3) -0.032(3) 0.016(3)
F3_3 0.121(5) 0.087(5) 0.076(4) 0.030(4) 0.021(4) 0.004(5)
O1_4 0.098(4) 0.097(5) 0.103(4) 0.016(4) -0.018(4) -0.005(4)
C1_4 0.083(7) 0.079(7) 0.089(6) -0.005(7) -0.003(6) 0.032(6)
C2_4 0.085(5) 0.084(5) 0.094(5) 0.004(5) -0.008(5) 0.009(5)
C3_4 0.118(5) 0.103(6) 0.108(5) 0.018(5) -0.024(5) 0.001(5)
C4_4 0.120(7) 0.134(10) 0.122(9) 0.025(8) -0.043(8) 0.009(8)
O1_5 0.042(4) 0.040(4) 0.046(3) 0.006(3) -0.008(3) 0.007(3)
C1_5 0.042(7) 0.045(6) 0.045(6) 0.001(5) -0.011(6) 0.006(6)
C2_5 0.044(4) 0.041(4) 0.048(4) 0.000(4) -0.007(4) 0.008(4)
C3_5 0.046(4) 0.041(4) 0.049(4) 0.004(3) -0.005(3) 0.006(4)
C4_5 0.059(7) 0.053(7) 0.051(5) 0.002(6) -0.001(6) 0.021(6)
O1_15 0.044(4) 0.041(4) 0.046(3) 0.003(4) -0.010(3) 0.009(3)
C1_15 0.047(7) 0.041(7) 0.044(7) 0.001(6) -0.006(6) 0.007(7)
C2_15 0.044(4) 0.041(4) 0.048(4) 0.001(4) -0.009(4) 0.007(4)
C3_15 0.047(4) 0.043(4) 0.046(4) 0.002(4) -0.008(4) 0.005(4)
C4_15 0.056(6) 0.052(7) 0.058(7) -0.003(7) 0.003(6) 0.007(7)
N1_6 0.038(4) 0.095(5) 0.052(4) -0.013(4) 0.002(3) 0.021(4)
C1_6 0.048(5) 0.104(5) 0.051(4) -0.014(4) -0.004(4) 0.029(4)
C2_6 0.078(7) 0.144(9) 0.074(7) -0.013(7) -0.004(6) 0.064(7)

loop_
_atom_type_symbol
_atom_type_description
_atom_type_scat_dispersion_real
_atom_type_scat_dispersion_imag
_atom_type_scat_source
C C 0.0033 0.0016 'International Tables Vol C Tables 4.2.6.8 and 6.1.1.4'
H H 0.0000 0.0000 'International Tables Vol C Tables 4.2.6.8 and 6.1.1.4'
N N 0.0061 0.0033 'International Tables Vol C Tables 4.2.6.8 and 6.1.1.4'
O O 0.0106 0.0060 'International Tables Vol C Tables 4.2.6.8 and 6.1.1.4'
F F 0.0171 0.0103 'International Tables Vol C Tables 4.2.6.8 and 6.1.1.4'
S S 0.1246 0.1234 'International Tables Vol C Tables 4.2.6.8 and 6.1.1.4'
Bi Bi -4.1077 10.2566 'International Tables Vol C Tables 4.2.6.8 and 6.1.1.4'

loop_
_exptl_crystal_face_index_h
_exptl_crystal_face_index_k
_exptl_crystal_face_index_l
_exptl_crystal_face_perp_dist
0.00 0.00 -1.00 0.0130
0.00 0.00 1.00 0.0320
-1.00 1.00 1.00 0.1010
1.00 1.00 -1.00 0.0600
1.00 1.00 0.00 0.0660
-1.00 -1.00 0.00 0.1200
1.00 -1.00 1.00 0.0750
-1.00 1.00 -1.00 0.1040
0.00 -1.00 1.00 0.0180
0.00 1.00 -1.00 0.0260
0.00 -1.00 0.00 0.0110
0.00 1.00 0.00 0.0300

loop_
_geom_angle_atom_site_label_1
_geom_angle_atom_site_label_2
_geom_angle_atom_site_label_3
_geom_angle
_geom_angle_site_symmetry_1
_geom_angle_site_symmetry_3
_geom_angle_publ_flag
C1 Bi1 O1 81.6(2) . . ?
C1 Bi1 O4 86.8(2) . . ?
O1 Bi1 O4 82.67(18) . . ?
C1 Bi1 O1_1 81.1(2) . . ?
O1 Bi1 O1_1 156.76(17) . . ?
O4 Bi1 O1_1 81.06(18) . . ?
C1 Bi1 O3_2 83.3(2) . 3_656 ?
O1 Bi1 O3_2 86.24(17) . 3_656 ?
O4 Bi1 O3_2 166.12(18) . 3_656 ?
O1_1 Bi1 O3_2 106.88(17) . 3_656 ?
C14 Bi2 O3 80.8(2) . . ?
C14 Bi2 O6 83.5(2) . . ?
O3 Bi2 O6 84.30(19) . . ?
C14 Bi2 O3_3 83.4(2) . 3_646 ?
O3 Bi2 O3_3 83.85(19) . 3_646 ?
O6 Bi2 O3_3 163.58(18) . 3_646 ?
C14 Bi2 O1_2 88.1(2) . . ?
O3 Bi2 O1_2 161.34(18) . . ?
O6 Bi2 O1_2 109.45(18) . . ?
O3_3 Bi2 O1_2 79.97(18) 3_646 . ?
C27 Bi3 O5 80.0(2) . . ?
C27 Bi3 O2 86.1(2) . . ?
O5 Bi3 O2 79.57(19) . . ?
C27 Bi3 O1_5 101.7(4) . 4_456 ?
O5 Bi3 O1_5 75.3(3) . 4_456 ?
O2 Bi3 O1_5 151.8(3) . 4_456 ?
C27 Bi3 O1_3 86.3(2) . . ?
O5 Bi3 O1_3 150.12(19) . . ?
O2 Bi3 O1_3 73.1(2) . . ?
O1_5 Bi3 O1_3 133.9(3) 4_456 . ?
C27 Bi3 O1_15 100.3(6) . 4_456 ?
O5 Bi3 O1_15 64.3(4) . 4_456 ?
O2 Bi3 O1_15 141.2(4) . 4_456 ?
O1_5 Bi3 O1_15 11.1(5) 4_456 4_456 ?
O1_3 Bi3 O1_15 144.9(4) . 4_456 ?
C27 Bi3 N1_6 86.0(3) . . ?
O5 Bi3 N1_6 134.0(3) . . ?
O2 Bi3 N1_6 143.0(2) . . ?
O1_5 Bi3 N1_6 65.1(4) 4_456 . ?
O1_3 Bi3 N1_6 70.4(3) . . ?
O1_15 Bi3 N1_6 75.7(5) 4_456 . ?
C13 N1 C7 119.0(6) . . ?
C13 N1 C6 124.8(6) . . ?
C7 N1 C6 116.2(6) . . ?
C26 N2 C20 120.0(6) . . ?
C26 N2 C19 123.8(7) . . ?
C20 N2 C19 116.1(6) . . ?
C39 N3 C32 125.4(7) . . ?
C39 N3 C33 118.3(7) . . ?
C32 N3 C33 116.3(6) . . ?
C6 C1 C2 118.5(7) . . ?
C6 C1 Bi1 121.5(6) . . ?
C2 C1 Bi1 119.9(6) . . ?
C3 C2 C1 121.4(8) . . ?
C3 C2 H2 119.3 . . ?
C1 C2 H2 119.3 . . ?
C2 C3 C4 120.2(8) . . ?
C2 C3 H3 119.9 . . ?
C4 C3 H3 119.9 . . ?
C3 C4 C5 120.1(8) . . ?
C3 C4 H4 119.9 . . ?
C5 C4 H4 119.9 . . ?
C6 C5 C4 120.6(8) . . ?
C6 C5 H5 119.7 . . ?
C4 C5 H5 119.7 . . ?
C5 C6 C1 119.1(7) . . ?
C5 C6 N1 116.7(7) . . ?
C1 C6 N1 124.1(7) . . ?
C12 C7 C8 121.4(8) . . ?
C12 C7 N1 120.4(7) . . ?
C8 C7 N1 118.0(7) . . ?
C9 C8 C7 119.3(8) . . ?
C9 C8 H8 120.4 . . ?
C7 C8 H8 120.4 . . ?
C10 C9 C8 120.2(8) . . ?
C10 C9 H9 119.9 . . ?
C8 C9 H9 119.9 . . ?
C9 C10 C11 121.1(9) . . ?
C9 C10 H10 119.4 . . ?
C11 C10 H10 119.4 . . ?
C10 C11 C12 120.2(9) . . ?
C10 C11 H11 119.9 . . ?
C12 C11 H11 119.9 . . ?
C7 C12 C11 117.8(9) . . ?
C7 C12 H12 121.1 . . ?
C11 C12 H12 121.1 . . ?
O2 C13 O1 120.4(6) . . ?
O2 C13 N1 117.9(7) . . ?
O1 C13 N1 121.7(7) . . ?
C13 O1 Bi1 120.9(4) . . ?
C13 O2 Bi3 111.7(4) . . ?
C15 C14 C19 118.2(7) . . ?
C15 C14 Bi2 121.0(6) . . ?
C19 C14 Bi2 120.6(5) . . ?
C16 C15 C14 121.6(8) . . ?
C16 C15 H15 119.2 . . ?
C14 C15 H15 119.2 . . ?
C15 C16 C17 120.0(8) . . ?
C15 C16 H16 120.0 . . ?
C17 C16 H16 120.0 . . ?
C18 C17 C16 119.7(9) . . ?
C18 C17 H17 120.1 . . ?
C16 C17 H17 120.1 . . ?
C17 C18 C19 120.9(9) . . ?
C17 C18 H18 119.5 . . ?
C19 C18 H18 119.5 . . ?
C18 C19 C14 119.6(7) . . ?
C18 C19 N2 117.0(7) . . ?
C14 C19 N2 123.5(6) . . ?
C21 C20 C25 120.7(7) . . ?
C21 C20 N2 118.5(7) . . ?
C25 C20 N2 120.7(7) . . ?
C20 C21 C22 119.3(8) . . ?
C20 C21 H21 120.3 . . ?
C22 C21 H21 120.3 . . ?
C23 C22 C21 120.7(8) . . ?
C23 C22 H22 119.6 . . ?
C21 C22 H22 119.6 . . ?
C24 C23 C22 119.5(8) . . ?
C24 C23 H23 120.2 . . ?
C22 C23 H23 120.3 . . ?
C23 C24 C25 121.0(8) . . ?
C23 C24 H24 119.5 . . ?
C25 C24 H24 119.5 . . ?
C24 C25 C20 118.7(8) . . ?
C24 C25 H25 120.7 . . ?
C20 C25 H25 120.7 . . ?
O3 C26 O4 118.9(7) . . ?
O3 C26 N2 123.5(7) . . ?
O4 C26 N2 117.6(7) . . ?
C26 O3 Bi2 121.1(5) . . ?
C26 O4 Bi1 113.1(4) . . ?
C28 C27 C32 118.0(7) . . ?
C28 C27 Bi3 120.9(6) . . ?
C32 C27 Bi3 121.0(5) . . ?
C29 C28 C27 122.5(8) . . ?
C29 C28 H28 118.8 . . ?
C27 C28 H28 118.8 . . ?
C30 C29 C28 120.0(8) . . ?
C30 C29 H29 120.0 . . ?
C28 C29 H29 120.0 . . ?
C29 C30 C31 119.2(8) . . ?
C29 C30 H30 120.4 . . ?
C31 C30 H30 120.4 . . ?
C32 C31 C30 120.9(9) . . ?
C32 C31 H31 119.5 . . ?
C30 C31 H31 119.5 . . ?
C31 C32 C27 119.2(8) . . ?
C31 C32 N3 116.3(7) . . ?
C27 C32 N3 124.5(7) . . ?
C34 C33 C38 121.5(8) . . ?
C34 C33 N3 121.3(8) . . ?
C38 C33 N3 117.2(7) . . ?
C33 C34 C35 119.9(9) . . ?
C33 C34 H34 120.0 . . ?
C35 C34 H34 120.0 . . ?
C34 C35 C36 120.4(8) . . ?
C34 C35 H35 119.8 . . ?
C36 C35 H35 119.8 . . ?
C37 C36 C35 119.2(8) . . ?
C37 C36 H36 120.4 . . ?
C35 C36 H36 120.4 . . ?
C36 C37 C38 119.8(9) . . ?
C36 C37 H37 120.1 . . ?
C38 C37 H37 120.1 . . ?
C33 C38 C37 119.2(8) . . ?
C33 C38 H38 120.4 . . ?
C37 C38 H38 120.4 . . ?
O6 C39 O5 120.9(7) . . ?
O6 C39 N3 118.5(7) . . ?
O5 C39 N3 120.4(7) . . ?
C39 O5 Bi3 121.2(5) . . ?
C39 O6 Bi2 110.5(5) . . ?
O2_1 S1_1 O3_1 115.5(3) . . ?
O2_1 S1_1 O1_1 114.1(3) . . ?
O3_1 S1_1 O1_1 113.5(3) . . ?
O2_1 S1_1 C1_1 105.0(3) . . ?
O3_1 S1_1 C1_1 104.1(3) . . ?
O1_1 S1_1 C1_1 102.7(3) . . ?
S1_1 O1_1 Bi1 126.8(3) . . ?
F1_1 C1_1 F3_1 109.7(5) . . ?
F1_1 C1_1 F2_1 108.2(5) . . ?
F3_1 C1_1 F2_1 108.2(5) . . ?
F1_1 C1_1 S1_1 111.2(4) . . ?
F3_1 C1_1 S1_1 110.1(4) . . ?
F2_1 C1_1 S1_1 109.5(4) . . ?
O2_2 S1_2 O3_2 115.3(4) . . ?
O2_2 S1_2 O1_2 113.6(4) . . ?
O3_2 S1_2 O1_2 113.6(4) . . ?
O2_2 S1_2 C1_2 104.9(3) . . ?
O3_2 S1_2 C1_2 104.2(3) . . ?
O1_2 S1_2 C1_2 103.6(3) . . ?
S1_2 O1_2 Bi2 112.2(4) . . ?
S1_2 O3_2 Bi1 136.3(4) . 3_646 ?
F3_2 C1_2 F2_2 108.2(6) . . ?
F3_2 C1_2 F1_2 107.9(5) . . ?
F2_2 C1_2 F1_2 109.0(6) . . ?
F3_2 C1_2 S1_2 112.2(4) . . ?
F2_2 C1_2 S1_2 110.3(5) . . ?
F1_2 C1_2 S1_2 109.1(4) . . ?
O2_3 S1_3 O1_3 115.6(4) . . ?
O2_3 S1_3 O3_3 115.1(4) . . ?
O1_3 S1_3 O3_3 113.2(4) . . ?
O2_3 S1_3 C1_3 104.7(3) . . ?
O1_3 S1_3 C1_3 103.1(3) . . ?
O3_3 S1_3 C1_3 103.1(3) . . ?
S1_3 O1_3 Bi3 130.7(3) . . ?
S1_3 O3_3 Bi2 123.6(3) . 3_656 ?
F1_3 C1_3 F3_3 109.2(6) . . ?
F1_3 C1_3 F2_3 108.1(5) . . ?
F3_3 C1_3 F2_3 107.2(6) . . ?
F1_3 C1_3 S1_3 110.1(4) . . ?
F3_3 C1_3 S1_3 110.9(5) . . ?
F2_3 C1_3 S1_3 111.1(4) . . ?
C2_4 O1_4 C3_4 115.2(13) . . ?
C2_4 C1_4 H1A_4 109.5 . . ?
C2_4 C1_4 H1B_4 109.5 . . ?
H1A_4 C1_4 H1B_4 109.5 . . ?
C2_4 C1_4 H1C_4 109.5 . . ?
H1A_4 C1_4 H1C_4 109.5 . . ?
H1B_4 C1_4 H1C_4 109.5 . . ?
O1_4 C2_4 C1_4 106.4(13) . . ?
O1_4 C2_4 H2A_4 110.5 . . ?
C1_4 C2_4 H2A_4 110.5 . . ?
O1_4 C2_4 H2AB_4 110.5 . . ?
C1_4 C2_4 H2AB_4 110.5 . . ?
H2A_4 C2_4 H2AB_4 108.6 . . ?
O1_4 C3_4 C4_4 105.2(14) . . ?
O1_4 C3_4 H3A_4 110.7 . . ?
C4_4 C3_4 H3A_4 110.7 . . ?
O1_4 C3_4 H3AB_4 110.7 . . ?
C4_4 C3_4 H3AB_4 110.7 . . ?
H3A_4 C3_4 H3AB_4 108.8 . . ?
C3_4 C4_4 H4A_4 109.5 . . ?
C3_4 C4_4 H4B_4 109.5 . . ?
H4A_4 C4_4 H4B_4 109.5 . . ?
C3_4 C4_4 H4C_4 109.5 . . ?
H4A_4 C4_4 H4C_4 109.5 . . ?
H4B_4 C4_4 H4C_4 109.5 . . ?
C3_5 O1_5 C2_5 116.7(14) . . ?
C3_5 O1_5 Bi3 117.5(11) . 4_556 ?
C2_5 O1_5 Bi3 121.1(11) . 4_556 ?
C2_5 C1_5 H1A_5 109.5 . . ?
C2_5 C1_5 H1B_5 109.5 . . ?
H1A_5 C1_5 H1B_5 109.5 . . ?
C2_5 C1_5 H1C_5 109.5 . . ?
H1A_5 C1_5 H1C_5 109.5 . . ?
H1B_5 C1_5 H1C_5 109.5 . . ?
O1_5 C2_5 C1_5 109.8(14) . . ?
O1_5 C2_5 H2A_5 109.7 . . ?
C1_5 C2_5 H2A_5 109.7 . . ?
O1_5 C2_5 H2AB_5 109.7 . . ?
C1_5 C2_5 H2AB_5 109.7 . . ?
H2A_5 C2_5 H2AB_5 108.2 . . ?
O1_5 C3_5 C4_5 121.4(16) . . ?
O1_5 C3_5 H3A_5 107.0 . . ?
C4_5 C3_5 H3A_5 107.0 . . ?
O1_5 C3_5 H3AB_5 107.0 . . ?
C4_5 C3_5 H3AB_5 107.0 . . ?
H3A_5 C3_5 H3AB_5 106.7 . . ?
C3_5 C4_5 H4A_5 109.5 . . ?
C3_5 C4_5 H4B_5 109.5 . . ?
H4A_5 C4_5 H4B_5 109.5 . . ?
C3_5 C4_5 H4C_5 109.5 . . ?
H4A_5 C4_5 H4C_5 109.5 . . ?
H4B_5 C4_5 H4C_5 109.5 . . ?
C2_15 O1_15 C3_15 114.1(19) . . ?
C2_15 C1_15 H1A_15 109.5 . . ?
C2_15 C1_15 H1B_15 109.5 . . ?
H1A_15 C1_15 H1B_15 109.5 . . ?
C2_15 C1_15 H1C_15 109.5 . . ?
H1A_15 C1_15 H1C_15 109.5 . . ?
H1B_15 C1_15 H1C_15 109.5 . . ?
O1_15 C2_15 C1_15 109(2) . . ?
O1_15 C2_15 H2A_15 109.8 . . ?
C1_15 C2_15 H2A_15 109.8 . . ?
O1_15 C2_15 H2AB_15 109.8 . . ?
C1_15 C2_15 H2AB_15 109.8 . . ?
H2A_15 C2_15 H2AB_15 108.2 . . ?
O1_15 C3_15 C4_15 89.6(17) . . ?
O1_15 C3_15 H3A_15 113.7 . . ?
C4_15 C3_15 H3A_15 113.7 . . ?
O1_15 C3_15 H3AB_15 113.7 . . ?
C4_15 C3_15 H3AB_15 113.7 . . ?
H3A_15 C3_15 H3AB_15 111.0 . . ?
C3_15 C4_15 H4A_15 109.5 . . ?
C3_15 C4_15 H4B_15 109.5 . . ?
H4A_15 C4_15 H4B_15 109.5 . . ?
C3_15 C4_15 H4C_15 109.5 . . ?
H4A_15 C4_15 H4C_15 109.5 . . ?
H4B_15 C4_15 H4C_15 109.5 . . ?
C1_6 N1_6 Bi3 152.7(9) . . ?
N1_6 C1_6 C2_6 178.9(16) . . ?
C1_6 C2_6 H2A_6 109.5 . . ?
C1_6 C2_6 H2B_6 109.5 . . ?
H2A_6 C2_6 H2B_6 109.5 . . ?
C1_6 C2_6 H2C_6 109.5 . . ?
H2A_6 C2_6 H2C_6 109.5 . . ?
H2B_6 C2_6 H2C_6 109.5 . . ?

loop_
_geom_bond_atom_site_label_1
_geom_bond_atom_site_label_2
_geom_bond_distance
_geom_bond_site_symmetry_2
_geom_bond_publ_flag
Bi1 C1 2.181(8) . ?
Bi1 O1 2.229(5) . ?
Bi1 O4 2.232(5) . ?
Bi1 O1_1 2.484(5) . ?
Bi1 O3_2 2.659(5) 3_656 ?
Bi2 C14 2.206(8) . ?
Bi2 O3 2.222(5) . ?
Bi2 O6 2.273(5) . ?
Bi2 O3_3 2.521(5) 3_646 ?
Bi2 O1_2 2.647(7) . ?
Bi3 C27 2.219(7) . ?
Bi3 O5 2.256(5) . ?
Bi3 O2 2.298(5) . ?
Bi3 O1_5 2.535(15) 4_456 ?
Bi3 O1_3 2.560(5) . ?
Bi3 O1_15 2.57(2) 4_456 ?
Bi3 N1_6 2.729(8) . ?
N1 C13 1.354(9) . ?
N1 C7 1.435(9) . ?
N1 C6 1.450(10) . ?
N2 C26 1.332(10) . ?
N2 C20 1.448(10) . ?
N2 C19 1.457(9) . ?
N3 C39 1.360(10) . ?
N3 C32 1.429(10) . ?
N3 C33 1.462(10) . ?
C1 C6 1.398(11) . ?
C1 C2 1.409(11) . ?
C2 C3 1.359(11) . ?
C2 H2 0.9500 . ?
C3 C4 1.362(12) . ?
C3 H3 0.9500 . ?
C4 C5 1.397(11) . ?
C4 H4 0.9500 . ?
C5 C6 1.389(11) . ?
C5 H5 0.9500 . ?
C7 C12 1.360(11) . ?
C7 C8 1.395(11) . ?
C8 C9 1.384(11) . ?
C8 H8 0.9500 . ?
C9 C10 1.344(13) . ?
C9 H9 0.9500 . ?
C10 C11 1.375(14) . ?
C10 H10 0.9500 . ?
C11 C12 1.416(13) . ?
C11 H11 0.9500 . ?
C12 H12 0.9500 . ?
C13 O2 1.273(8) . ?
C13 O1 1.287(9) . ?
C14 C15 1.398(10) . ?
C14 C19 1.405(11) . ?
C15 C16 1.376(12) . ?
C15 H15 0.9500 . ?
C16 C17 1.384(14) . ?
C16 H16 0.9500 . ?
C17 C18 1.378(11) . ?
C17 H17 0.9500 . ?
C18 C19 1.397(11) . ?
C18 H18 0.9500 . ?
C20 C21 1.367(11) . ?
C20 C25 1.398(11) . ?
C21 C22 1.381(11) . ?
C21 H21 0.9500 . ?
C22 C23 1.375(12) . ?
C22 H22 0.9500 . ?
C23 C24 1.371(12) . ?
C23 H23 0.9500 . ?
C24 C25 1.375(12) . ?
C24 H24 0.9500 . ?
C25 H25 0.9500 . ?
C26 O3 1.267(9) . ?
C26 O4 1.299(9) . ?
C27 C28 1.379(11) . ?
C27 C32 1.418(11) . ?
C28 C29 1.379(11) . ?
C28 H28 0.9500 . ?
C29 C30 1.372(13) . ?
C29 H29 0.9500 . ?
C30 C31 1.405(12) . ?
C30 H30 0.9500 . ?
C31 C32 1.392(11) . ?
C31 H31 0.9500 . ?
C33 C34 1.354(11) . ?
C33 C38 1.382(11) . ?
C34 C35 1.379(12) . ?
C34 H34 0.9500 . ?
C35 C36 1.400(13) . ?
C35 H35 0.9500 . ?
C36 C37 1.385(12) . ?
C36 H36 0.9500 . ?
C37 C38 1.399(11) . ?
C37 H37 0.9500 . ?
C38 H38 0.9500 . ?
C39 O6 1.271(9) . ?
C39 O5 1.284(9) . ?
S1_1 O2_1 1.425(4) . ?
S1_1 O3_1 1.440(4) . ?
S1_1 O1_1 1.444(4) . ?
S1_1 C1_1 1.810(7) . ?
C1_1 F1_1 1.319(5) . ?
C1_1 F3_1 1.325(5) . ?
C1_1 F2_1 1.327(5) . ?
S1_2 O2_2 1.428(4) . ?
S1_2 O3_2 1.434(4) . ?
S1_2 O1_2 1.439(4) . ?
S1_2 C1_2 1.808(7) . ?
C1_2 F3_2 1.315(5) . ?
C1_2 F2_2 1.317(5) . ?
C1_2 F1_2 1.321(5) . ?
S1_3 O2_3 1.430(4) . ?
S1_3 O1_3 1.441(4) . ?
S1_3 O3_3 1.444(4) . ?
S1_3 C1_3 1.814(7) . ?
C1_3 F1_3 1.319(5) . ?
C1_3 F3_3 1.319(5) . ?
C1_3 F2_3 1.323(5) . ?
O1_4 C2_4 1.387(17) . ?
O1_4 C3_4 1.456(17) . ?
C1_4 C2_4 1.454(17) . ?
C1_4 H1A_4 0.9800 . ?
C1_4 H1B_4 0.9800 . ?
C1_4 H1C_4 0.9800 . ?
C2_4 H2A_4 0.9900 . ?
C2_4 H2AB_4 0.9900 . ?
C3_4 C4_4 1.59(2) . ?
C3_4 H3A_4 0.9900 . ?
C3_4 H3AB_4 0.9900 . ?
C4_4 H4A_4 0.9800 . ?
C4_4 H4B_4 0.9800 . ?
C4_4 H4C_4 0.9800 . ?
O1_5 C3_5 1.41(2) . ?
O1_5 C2_5 1.42(2) . ?
C1_5 C2_5 1.52(3) . ?
C1_5 H1A_5 0.9800 . ?
C1_5 H1B_5 0.9800 . ?
C1_5 H1C_5 0.9800 . ?
C2_5 H2A_5 0.9900 . ?
C2_5 H2AB_5 0.9900 . ?
C3_5 C4_5 1.49(2) . ?
C3_5 H3A_5 0.9900 . ?
C3_5 H3AB_5 0.9900 . ?
C4_5 H4A_5 0.9800 . ?
C4_5 H4B_5 0.9800 . ?
C4_5 H4C_5 0.9800 . ?
O1_15 C2_15 1.47(3) . ?
O1_15 C3_15 1.47(3) . ?
C1_15 C2_15 1.48(4) . ?
C1_15 H1A_15 0.9800 . ?
C1_15 H1B_15 0.9800 . ?
C1_15 H1C_15 0.9800 . ?
C2_15 H2A_15 0.9900 . ?
C2_15 H2AB_15 0.9900 . ?
C3_15 C4_15 1.62(3) . ?
C3_15 H3A_15 0.9900 . ?
C3_15 H3AB_15 0.9900 . ?
C4_15 H4A_15 0.9800 . ?
C4_15 H4B_15 0.9800 . ?
C4_15 H4C_15 0.9800 . ?
N1_6 C1_6 1.138(13) . ?
C1_6 C2_6 1.472(16) . ?
C2_6 H2A_6 0.9800 . ?
C2_6 H2B_6 0.9800 . ?
C2_6 H2C_6 0.9800 . ?
